data_2005237
loop_
_publ_author_name
'Chen, X.'
'Long, G.'
'Willett, R. D.'
'Hawks, T.'
'Molnar, S.'
'Brewer, K.'

_publ_section_title
;
 Three Metal (1,4,8,11-Tetraazacyclotetradecane) Halide Salts
;
_journal_issue 8
_journal_name_full 'Acta Crystallographica Section C'
_journal_page_first 1924
_journal_page_last 1928
_journal_paper_doi 10.1107/S0108270195016829
_journal_volume 52
_journal_year 1996
_chemical_formula_iupac '[Cu Br2 (C10 H24 N4)]'
_chemical_formula_sum 'C10 H24 Br2 Cu N4'
_chemical_formula_weight 419.7
_space_group_IT_number 14
_symmetry_cell_setting monoclinic
_symmetry_space_group_name_Hall '-P 2ybc'
_symmetry_space_group_name_H-M 'P 1 21/c 1'
_atom_type_scat_source 'SHELXTL-Plus (Sheldrick, 1991)'
_cell_angle_alpha 90
_cell_angle_beta 110.60(3)
_cell_angle_gamma 90
_cell_formula_units_Z 2
_cell_length_a 7.101(2)
_cell_length_b 12.521(3)
_cell_length_c 8.877(2)
_cell_measurement_reflns_used 32
_cell_measurement_temperature 295
_cell_measurement_theta_max 15
_cell_measurement_theta_min 3
_cell_volume 738.8(4)
_diffrn_measurement_device 'Syntex P2~1~ upgraded to Siemens P4'
_diffrn_measurement_method \w
_diffrn_radiation_type MoK\a
_diffrn_radiation_wavelength 0.71073
_diffrn_reflns_av_R_equivalents 0.041
_diffrn_reflns_limit_h_max 9
_diffrn_reflns_limit_h_min -1
_diffrn_reflns_limit_k_max 17
_diffrn_reflns_limit_k_min -1
_diffrn_reflns_limit_l_max 12
_diffrn_reflns_limit_l_min -12
_diffrn_reflns_number 2905
_diffrn_reflns_theta_max 30
_diffrn_standards_decay_% random
_diffrn_standards_interval_count 100
_diffrn_standards_number 3
_exptl_absorpt_coefficient_mu 6.87
_exptl_absorpt_correction_T_max 1.0
_exptl_absorpt_correction_T_min 0.674
_exptl_absorpt_correction_type '\y scan (XEMP SHELXTL-Plus; Sheldrick, 1991)'
_exptl_crystal_colour brown
_exptl_crystal_density_diffrn 1.886
_exptl_crystal_description chunk
_exptl_crystal_size_max 0.3
_exptl_crystal_size_mid 0.25
_exptl_crystal_size_min 0.2
_refine_diff_density_max 0.98
_refine_diff_density_min -0.73
_refine_ls_extinction_coef '\c = 0.0009(2)'
_refine_ls_extinction_method 'F* = F[1+0.002\cF^2^/sin(2\q)]^-1/4^'
_refine_ls_goodness_of_fit_obs 1.13
_refine_ls_hydrogen_treatment 'refU with a riding model'
_refine_ls_number_parameters 92
_refine_ls_number_reflns 1369
_refine_ls_R_factor_obs 0.057
_refine_ls_shift/esd_max 0.001
_refine_ls_structure_factor_coef F
_refine_ls_weighting_details 'w = 1/[\s^2^(F)+0.0004]'
_refine_ls_weighting_scheme calc
_refine_ls_wR_factor_obs 0.053
_reflns_number_observed 1369
_reflns_number_total 2102
_reflns_observed_criterion F>3\s(F)
_cod_data_source_file cr1206.cif
_cod_data_source_block I
_cod_depositor_comments
;
The following automatic conversions were performed:

'_refine_ls_weighting_scheme' value '1/[\s^2^(F)+0.0004]' was changed
to 'calc'. New tag '_refine_ls_weighting_details' was created. The
value of the new tag was set to 'w = 1/[\s^2^(F)+0.0004]'.

Automatic conversion script
Id: cif_fix_values 3143 2015-03-26 13:38:13Z robertas 
;
_cod_original_cell_volume 738.8
_cod_original_sg_symbol_H-M 'P 21/c'
_cod_database_code 2005237

loop_
_symmetry_equiv_pos_as_xyz
x,y,z
x,1/2-y,1/2+z
-x,-y,-z
-x,1/2+y,1/2-z

loop_
_atom_site_label
_atom_site_fract_x
_atom_site_fract_y
_atom_site_fract_z
_atom_site_U_iso_or_equiv
Br(1) -0.2273(1) .4733(1) .2193(1) .036(1)
Cu(1) 0 .5 0 .026(1)
N(4) .2682(7) .4714(4) .1735(6) .028(2)
N(1) .0416(7) .6525(4) .0802(6) .027(2)
C(7) -.0261(8) .7379(5) -.0412(8) .032(2)
C(3) .3137(9) .5629(5) .2858(8) .033(2)
C(2) .2540(8) .6629(5) .1845(7) .030(2)
C(6) -0.249(1) .7260(5) -0.1445(9) .036(3)
C(5) .297(1) .3676(5) .2607(8) .034(2)
H(4) .3624 .4642 .1187 .08
H(1) -0.0474 .6643 .1388 .08
H(7A) -0.0062 .8057 .0128 .08
H(7B) .0524 .735 -0.1098 .08
H(3A) .2381 .5574 .3563 .08
H(3B) .4549 .5646 .3485 .08
H(2A) .3365 .6708 .1197 .08
H(2B) .2705 .7242 .253 .08
H(6A) -0.290(2) .791(2) -0.206(5) .08
H(6B) -0.323(1) .721(5) -.073(1) .08
H(5A) .436(2) .359(2) .325(5) .08
H(5B) .221(7) .368(2) .332(5) .08

loop_
_geom_angle_atom_site_label_1
_geom_angle_atom_site_label_2
_geom_angle_atom_site_label_3
_geom_angle_site_symmetry_1
_geom_angle_site_symmetry_3
_geom_angle
_geom_angle_publ_flag
N(4) Cu(1) N(1) . . 85.2(2) yes
N(1) Cu(1) Br(1) . . 85.40(10) yes
N(4) Cu(1) Br(1) . . 93.70(10) yes
N(1) Cu(1) N(4) . 3_565 94.8(2) yes
N(1) Cu(1) N(1) . 3_565 180.00(10) yes
Cu(1) N(4) C(3) . . 107.5(3) yes
C(3) N(4) C(5) . . 111.7(5) yes
Cu(1) N(1) C(2) . . 107.2(4) yes
N(1) C(7) C(6) . . 111.7(5) yes
N(1) C(2) C(3) . . 108.2(5) yes
N(4) C(5) C(6) . 3_565 111.4(5) yes
N(4) Cu(1) N(4) . 3_565 180.00(10) yes
N(4) Cu(1) N(1) . 3_565 94.8(2) yes
N(4) Cu(1) N(1) 3_565 3_565 85.2(2) yes
Cu(1) N(4) C(5) . . 118.1(4) yes
Cu(1) N(1) C(7) . . 117.3(4) yes
C(7) N(1) C(2) . . 113.2(5) yes
N(4) C(3) C(2) . . 107.0(5) yes
C(7) C(6) C(5) . 3_565 114.8(6) yes

loop_
_geom_bond_atom_site_label_1
_geom_bond_atom_site_label_2
_geom_bond_site_symmetry_2
_geom_bond_distance
_geom_bond_publ_flag
Cu(1) N(4) . 2.016(4) yes
Cu(1) N(4) 3_565 2.016(4) yes
Cu(1) Br(1) . 2.952(2) yes
N(4) C(3) . 1.478(8) yes
N(1) C(7) . 1.474(8) yes
C(7) C(6) . 1.531(8) yes
C(6) C(5) 3_565 1.519(9) yes
Cu(1) N(1) . 2.023(5) yes
Cu(1) N(1) 3_565 2.023(5) yes
N(4) C(5) . 1.490(8) yes
N(1) C(2) . 1.472(7) yes
C(3) C(2) . 1.512(9) yes
C(5) C(6) 3_565 1.519(9) yes
